data_7034538
loop_
_publ_author_name
'Wu, Li'
'Zhong, Wei'
'Xu, Beibei'
'Wei, Zhenhong'
'Liu, Xiaoming'

_publ_section_title
;
 Synthesis and characterization of copper(ii) complexes with multidentate
 ligands as catalysts for the direct hydroxylation of benzene to phenol.
;
_journal_issue 17
_journal_name_full 'Dalton transactions (Cambridge, England : 2003)'
_journal_page_first 8013
_journal_page_last 8020
_journal_paper_doi 10.1039/c5dt00575b
_journal_volume 44
_journal_year 2015
_chemical_formula_moiety 'C36 H38 Cu2 N8 O2, 2(Cl O4)'
_chemical_formula_sum 'C36 H38 Cl2 Cu2 N8 O10'
_chemical_formula_weight 940.74
_chemical_name_systematic
; 
 ? 
;
_space_group_IT_number 14
_symmetry_cell_setting monoclinic
_symmetry_space_group_name_Hall '-P 2ybc'
_symmetry_space_group_name_H-M 'P 1 21/c 1'
_atom_sites_solution_hydrogens geom
_atom_sites_solution_primary direct
_atom_sites_solution_secondary difmap
_audit_creation_method SHELXL-97
_audit_update_record
;
2015-03-02 deposited with the CCDC.
2015-03-23 downloaded from the CCDC.
;
_cell_angle_alpha 90.00
_cell_angle_beta 116.68(2)
_cell_angle_gamma 90.00
_cell_formula_units_Z 2
_cell_length_a 12.006(5)
_cell_length_b 9.927(4)
_cell_length_c 17.447(6)
_cell_measurement_reflns_used 4091
_cell_measurement_temperature 293(2)
_cell_measurement_theta_max 26.778
_cell_measurement_theta_min 2.432
_cell_volume 1858.0(13)
_computing_cell_refinement 'Bruker SMART'
_computing_data_collection 'Bruker SMART'
_computing_data_reduction 'Bruker SAINT'
_computing_molecular_graphics 'Bruker SHELXTL'
_computing_publication_material 'Bruker SHELXTL'
_computing_structure_refinement 'SHELXL-97 (Sheldrick, 1997)'
_computing_structure_solution 'SHELXS-97 (Sheldrick, 1990)'
_diffrn_ambient_temperature 293(2)
_diffrn_measured_fraction_theta_full 0.995
_diffrn_measured_fraction_theta_max 0.995
_diffrn_measurement_device_type 'CCD area detector'
_diffrn_measurement_method 'phi and omega scans'
_diffrn_radiation_monochromator graphite
_diffrn_radiation_source 'fine-focus sealed tube'
_diffrn_radiation_type MoK\a
_diffrn_radiation_wavelength 0.71073
_diffrn_reflns_av_R_equivalents 0.0785
_diffrn_reflns_av_unetI/netI 0.0697
_diffrn_reflns_limit_h_max 14
_diffrn_reflns_limit_h_min -14
_diffrn_reflns_limit_k_max 9
_diffrn_reflns_limit_k_min -11
_diffrn_reflns_limit_l_max 20
_diffrn_reflns_limit_l_min -20
_diffrn_reflns_number 12925
_diffrn_reflns_theta_full 24.99
_diffrn_reflns_theta_max 24.99
_diffrn_reflns_theta_min 1.90
_exptl_absorpt_coefficient_mu 1.360
_exptl_absorpt_correction_T_max 0.794
_exptl_absorpt_correction_T_min 0.677
_exptl_absorpt_correction_type multi-scan
_exptl_absorpt_process_details 'Bruker SHELXTL'
_exptl_crystal_colour blue
_exptl_crystal_density_diffrn 1.681
_exptl_crystal_density_method 'not measured'
_exptl_crystal_description block
_exptl_crystal_F_000 964
_exptl_crystal_size_max 0.28
_exptl_crystal_size_mid 0.24
_exptl_crystal_size_min 0.17
_refine_diff_density_max 1.865
_refine_diff_density_min -0.889
_refine_diff_density_rms 0.154
_refine_ls_extinction_method none
_refine_ls_goodness_of_fit_ref 1.169
_refine_ls_hydrogen_treatment constr
_refine_ls_matrix_type full
_refine_ls_number_parameters 251
_refine_ls_number_reflns 3265
_refine_ls_number_restraints 49
_refine_ls_restrained_S_all 1.206
_refine_ls_R_factor_all 0.1174
_refine_ls_R_factor_gt 0.1071
_refine_ls_shift/su_max 0.001
_refine_ls_shift/su_mean 0.000
_refine_ls_structure_factor_coef Fsqd
_refine_ls_weighting_details 'calc w=1/[\s^2^(Fo^2^)+(0.0636P)^2^+27.2568P] where P=(Fo^2^+2Fc^2^)/3'
_refine_ls_weighting_scheme calc
_refine_ls_wR_factor_gt 0.2503
_refine_ls_wR_factor_ref 0.2563
_reflns_number_gt 2837
_reflns_number_total 3265
_reflns_threshold_expression >2sigma(I)
_cod_data_source_file c5dt00575b2.cif
_cod_data_source_block 3
_cod_depositor_comments 'Adding full bibliography for 7034537--7034538.cif.'
_cod_original_sg_symbol_H-M 'P 21/c'
_cod_database_code 7034538

loop_
_symmetry_equiv_pos_as_xyz
'x, y, z'
'-x, y+1/2, -z+1/2'
'-x, -y, -z'
'x, -y-1/2, z-1/2'

loop_
_atom_site_label
_atom_site_type_symbol
_atom_site_fract_x
_atom_site_fract_y
_atom_site_fract_z
_atom_site_U_iso_or_equiv
_atom_site_adp_type
_atom_site_occupancy
_atom_site_symmetry_multiplicity
_atom_site_calc_flag
_atom_site_refinement_flags
Cu1 Cu 0.39030(10) 0.46615(12) 1.02176(7) 0.0285(4) Uani 1 1 d .
N1 N 0.2036(7) 0.5118(9) 0.9563(5) 0.038(2) Uani 1 1 d .
N3 N 0.3325(10) 0.2838(9) 0.9811(6) 0.045(2) Uani 1 1 d .
N4 N 0.1967(14) 0.125(2) 0.9264(9) 0.109(6) Uani 1 1 d D
Cl1 Cl 0.1660(2) 0.2605(3) 0.66289(18) 0.0438(7) Uani 1 1 d .
O1 O 0.4315(6) 0.5569(7) 0.9215(4) 0.0389(17) Uani 1 1 d .
O2 O 0.0787(10) 0.3383(12) 0.5932(9) 0.113(5) Uani 1 1 d .
O3 O 0.1745(14) 0.284(2) 0.7402(9) 0.161(8) Uani 1 1 d .
O4 O 0.2765(8) 0.2544(13) 0.6571(6) 0.081(3) Uani 1 1 d .
O5 O 0.1100(11) 0.1288(11) 0.6414(8) 0.094(4) Uani 1 1 d .
N2 N 0.3938(6) 0.6329(5) 1.0843(4) 0.038(2) Uani 1 1 d GU
C1 C 0.4959(5) 0.7013(7) 1.1457(4) 0.041(2) Uani 1 1 d GU
H1 H 0.5747 0.6625 1.1680 0.049 Uiso 1 1 calc R
C2 C 0.4801(8) 0.8278(7) 1.1737(5) 0.063(4) Uani 1 1 d GU
H2 H 0.5484 0.8736 1.2147 0.076 Uiso 1 1 calc R
C3 C 0.3623(10) 0.8858(6) 1.1403(6) 0.112(6) Uani 1 1 d GU
H3 H 0.3518 0.9704 1.1590 0.135 Uiso 1 1 calc R
C4 C 0.2602(7) 0.8173(8) 1.0789(6) 0.103(6) Uani 1 1 d GU
H4 H 0.1814 0.8562 1.0565 0.124 Uiso 1 1 calc R
C5 C 0.2759(5) 0.6909(8) 1.0509(5) 0.053(3) Uani 1 1 d GU
C6 C 0.1741(10) 0.6263(17) 0.9961(8) 0.066(4) Uani 1 1 d .
H6A H 0.1211 0.6884 0.9518 0.079 Uiso 1 1 calc R
H6B H 0.1280 0.5950 1.0263 0.079 Uiso 1 1 calc R
C7 C 0.1392(10) 0.3881(16) 0.9600(8) 0.068(5) Uani 1 1 d .
H7A H 0.0558 0.3860 0.9129 0.081 Uiso 1 1 calc R
H7B H 0.1327 0.3846 1.0134 0.081 Uiso 1 1 calc R
C8 C 0.2117(17) 0.2732(14) 0.9543(7) 0.067(4) Uani 1 1 d .
C10 C 0.3004(10) 0.0633(11) 0.9380(7) 0.043(3) Uani 1 1 d .
H10 H 0.3131 -0.0251 0.9262 0.052 Uiso 1 1 calc R
C11 C 0.3831(13) 0.1654(12) 0.9720(7) 0.053(3) Uani 1 1 d .
H11 H 0.4677 0.1556 0.9880 0.063 Uiso 1 1 calc R
C12 C 0.1709(9) 0.5396(11) 0.8648(6) 0.036(2) Uani 1 1 d .
H12A H 0.1890 0.4591 0.8408 0.043 Uiso 1 1 calc R
H12B H 0.0816 0.5543 0.8344 0.043 Uiso 1 1 calc R
C13 C 0.2335(8) 0.6551(9) 0.8460(6) 0.028(2) Uani 1 1 d .
C14 C 0.1597(9) 0.7575(10) 0.7908(6) 0.035(2) Uani 1 1 d .
H14 H 0.0749 0.7590 0.7754 0.042 Uiso 1 1 calc R
C15 C 0.2074(10) 0.8535(10) 0.7594(7) 0.040(3) Uani 1 1 d .
H15 H 0.1566 0.9207 0.7235 0.048 Uiso 1 1 calc R
C16 C 0.3344(11) 0.8502(11) 0.7818(7) 0.047(3) Uani 1 1 d .
H16 H 0.3692 0.9148 0.7605 0.056 Uiso 1 1 calc R
C17 C 0.4077(9) 0.7508(12) 0.8356(6) 0.041(3) Uani 1 1 d .
H17 H 0.4922 0.7500 0.8497 0.049 Uiso 1 1 calc R
C18 C 0.3628(9) 0.6539(11) 0.8691(6) 0.035(2) Uani 1 1 d .
C9 C 0.071(2) 0.075(4) 0.8937(13) 0.182(16) Uani 1 1 d D
H9A H 0.0387 0.0586 0.8333 0.273 Uiso 1 1 calc R
H9B H 0.0203 0.1411 0.9034 0.273 Uiso 1 1 calc R
H9C H 0.0710 -0.0069 0.9226 0.273 Uiso 1 1 calc R

loop_
_atom_site_aniso_label
_atom_site_aniso_U_11
_atom_site_aniso_U_22
_atom_site_aniso_U_33
_atom_site_aniso_U_23
_atom_site_aniso_U_13
_atom_site_aniso_U_12
Cu1 0.0202(6) 0.0331(7) 0.0257(6) 0.0056(5) 0.0043(4) 0.0108(5)
N1 0.026(4) 0.052(6) 0.032(4) 0.010(4) 0.010(4) 0.005(4)
N3 0.065(7) 0.036(5) 0.027(4) 0.005(4) 0.014(5) 0.004(5)
N4 0.076(10) 0.182(19) 0.066(9) 0.063(11) 0.029(8) 0.029(11)
Cl1 0.0358(13) 0.0406(14) 0.0473(15) -0.0105(12) 0.0118(11) -0.0071(11)
O1 0.026(3) 0.047(4) 0.039(4) 0.023(3) 0.010(3) 0.016(3)
O2 0.058(7) 0.077(8) 0.137(11) 0.032(8) -0.015(7) -0.003(6)
O3 0.110(11) 0.29(2) 0.091(10) -0.082(13) 0.052(9) 0.008(13)
O4 0.043(5) 0.130(10) 0.064(6) -0.014(6) 0.019(5) -0.003(6)
O5 0.078(7) 0.071(7) 0.118(10) 0.012(7) 0.030(7) -0.022(6)
N2 0.045(5) 0.040(5) 0.028(4) 0.002(4) 0.016(4) -0.002(4)
C1 0.043(6) 0.042(6) 0.038(6) -0.004(5) 0.019(5) -0.007(5)
C2 0.088(10) 0.060(8) 0.055(7) 0.014(6) 0.043(7) 0.038(7)
C3 0.155(17) 0.121(15) 0.088(12) 0.041(11) 0.080(12) 0.025(13)
C4 0.197(18) 0.057(9) 0.101(12) 0.005(9) 0.107(13) 0.001(11)
C5 0.078(8) 0.045(6) 0.062(8) 0.024(6) 0.053(7) 0.028(6)
C6 0.025(6) 0.121(13) 0.036(6) 0.008(7) 0.000(5) 0.041(7)
C7 0.019(5) 0.111(12) 0.054(8) 0.045(8) -0.001(5) -0.004(6)
C8 0.107(13) 0.045(7) 0.026(6) 0.011(5) 0.010(7) -0.021(8)
C10 0.043(6) 0.038(6) 0.040(6) 0.001(5) 0.011(5) 0.005(5)
C11 0.083(9) 0.050(7) 0.030(6) -0.010(5) 0.029(6) -0.012(7)
C12 0.025(5) 0.045(6) 0.026(5) 0.008(4) 0.002(4) -0.002(4)
C13 0.023(4) 0.024(5) 0.023(4) 0.002(4) -0.001(4) 0.006(4)
C14 0.019(4) 0.039(6) 0.027(5) 0.000(4) -0.006(4) 0.003(4)
C15 0.043(6) 0.023(5) 0.034(5) 0.008(4) 0.000(5) 0.005(4)
C16 0.051(7) 0.040(6) 0.029(5) 0.009(5) -0.001(5) -0.011(5)
C17 0.028(5) 0.057(7) 0.024(5) 0.012(5) 0.000(4) 0.006(5)
C18 0.030(5) 0.045(6) 0.027(5) 0.005(4) 0.009(4) 0.008(4)
C9 0.090(16) 0.36(5) 0.074(13) 0.09(2) 0.022(12) 0.06(2)

loop_
_atom_type_symbol
_atom_type_description
_atom_type_scat_dispersion_real
_atom_type_scat_dispersion_imag
_atom_type_scat_source
C C 0.0033 0.0016 'International Tables Vol C Tables 4.2.6.8 and 6.1.1.4'
Cl Cl 0.1484 0.1585 'International Tables Vol C Tables 4.2.6.8 and 6.1.1.4'
Cu Cu 0.3201 1.2651 'International Tables Vol C Tables 4.2.6.8 and 6.1.1.4'
N N 0.0061 0.0033 'International Tables Vol C Tables 4.2.6.8 and 6.1.1.4'
O O 0.0106 0.0060 'International Tables Vol C Tables 4.2.6.8 and 6.1.1.4'
H H 0.0000 0.0000 'International Tables Vol C Tables 4.2.6.8 and 6.1.1.4'

loop_
_geom_angle_atom_site_label_1
_geom_angle_atom_site_label_2
_geom_angle_atom_site_label_3
_geom_angle
_geom_angle_site_symmetry_1
_geom_angle_site_symmetry_3
O1 Cu1 N3 102.0(4) 3_667 .
O1 Cu1 N2 94.2(3) 3_667 .
N3 Cu1 N2 153.4(4) . .
O1 Cu1 N1 173.4(3) 3_667 .
N3 Cu1 N1 83.2(4) . .
N2 Cu1 N1 82.5(3) . .
O1 Cu1 O1 82.1(3) 3_667 .
N3 Cu1 O1 105.0(3) . .
N2 Cu1 O1 98.0(3) . .
N1 Cu1 O1 92.6(3) . .
C6 N1 C7 112.7(11) . .
C6 N1 C12 111.3(9) . .
C7 N1 C12 108.2(9) . .
C6 N1 Cu1 110.2(6) . .
C7 N1 Cu1 104.8(7) . .
C12 N1 Cu1 109.4(6) . .
C8 N3 C11 111.6(11) . .
C8 N3 Cu1 111.0(9) . .
C11 N3 Cu1 137.4(9) . .
C10 N4 C9 131(2) . .
C10 N4 C8 115.3(15) . .
C9 N4 C8 114(2) . .
O3 Cl1 O4 116.4(8) . .
O3 Cl1 O2 117.7(11) . .
O4 Cl1 O2 109.0(8) . .
O3 Cl1 O5 103.6(11) . .
O4 Cl1 O5 107.1(8) . .
O2 Cl1 O5 101.0(7) . .
C18 O1 Cu1 130.0(7) . 3_667
C18 O1 Cu1 123.3(6) . .
Cu1 O1 Cu1 97.9(3) 3_667 .
C1 N2 C5 120.0 . .
C1 N2 Cu1 128.9(4) . .
C5 N2 Cu1 110.5(4) . .
C2 C1 N2 120.0 . .
C2 C1 H1 120.0 . .
N2 C1 H1 120.0 . .
C1 C2 C3 120.0 . .
C1 C2 H2 120.0 . .
C3 C2 H2 120.0 . .
C2 C3 C4 120.0 . .
C2 C3 H3 120.0 . .
C4 C3 H3 120.0 . .
C5 C4 C3 120.0 . .
C5 C4 H4 120.0 . .
C3 C4 H4 120.0 . .
C6 C5 C4 117.5(8) . .
C6 C5 N2 122.4(8) . .
C4 C5 N2 120.0 . .
C5 C6 N1 112.1(9) . .
C5 C6 H6A 109.2 . .
N1 C6 H6A 109.2 . .
C5 C6 H6B 109.2 . .
N1 C6 H6B 109.2 . .
H6A C6 H6B 107.9 . .
N1 C7 C8 107.9(10) . .
N1 C7 H7A 110.1 . .
C8 C7 H7A 110.1 . .
N1 C7 H7B 110.1 . .
C8 C7 H7B 110.1 . .
H7A C7 H7B 108.4 . .
N3 C8 C7 120.6(12) . .
N3 C8 N4 98.3(14) . .
C7 C8 N4 141.2(15) . .
N4 C10 C11 100.1(13) . .
N4 C10 H10 129.9 . .
C11 C10 H10 129.9 . .
C10 C11 N3 114.7(12) . .
C10 C11 H11 122.6 . .
N3 C11 H11 122.6 . .
C13 C12 N1 117.6(8) . .
C13 C12 H12A 107.9 . .
N1 C12 H12A 107.9 . .
C13 C12 H12B 107.9 . .
N1 C12 H12B 107.9 . .
H12A C12 H12B 107.2 . .
C14 C13 C18 118.3(9) . .
C14 C13 C12 118.9(8) . .
C18 C13 C12 121.9(8) . .
C15 C14 C13 122.5(9) . .
C15 C14 H14 118.7 . .
C13 C14 H14 118.7 . .
C14 C15 C16 118.6(9) . .
C14 C15 H15 120.7 . .
C16 C15 H15 120.7 . .
C17 C16 C15 119.6(10) . .
C17 C16 H16 120.2 . .
C15 C16 H16 120.2 . .
C18 C17 C16 123.1(10) . .
C18 C17 H17 118.4 . .
C16 C17 H17 118.4 . .
O1 C18 C17 124.5(9) . .
O1 C18 C13 117.6(9) . .
C17 C18 C13 117.9(9) . .
N4 C9 H9A 109.5 . .
N4 C9 H9B 109.5 . .
H9A C9 H9B 109.5 . .
N4 C9 H9C 109.5 . .
H9A C9 H9C 109.5 . .
H9B C9 H9C 109.5 . .

loop_
_geom_bond_atom_site_label_1
_geom_bond_atom_site_label_2
_geom_bond_distance
_geom_bond_site_symmetry_2
Cu1 O1 1.926(7) 3_667
Cu1 N3 1.954(10) .
Cu1 N2 1.973(5) .
Cu1 N1 2.058(8) .
Cu1 O1 2.211(7) .
N1 C6 1.457(16) .
N1 C7 1.468(16) .
N1 C12 1.490(12) .
N3 C8 1.313(19) .
N3 C11 1.364(16) .
N4 C10 1.319(18) .
N4 C9 1.44(3) .
N4 C8 1.53(2) .
Cl1 O3 1.327(13) .
Cl1 O4 1.376(10) .
Cl1 O2 1.425(11) .
Cl1 O5 1.440(11) .
O1 C18 1.329(11) .
O1 Cu1 1.926(6) 3_667
N2 C1 1.3900 .
N2 C5 1.3900 .
C1 C2 1.3900 .
C1 H1 0.9300 .
C2 C3 1.3900 .
C2 H2 0.9300 .
C3 C4 1.3900 .
C3 H3 0.9300 .
C4 C5 1.3900 .
C4 H4 0.9300 .
C5 C6 1.330(15) .
C6 H6A 0.9700 .
C6 H6B 0.9700 .
C7 C8 1.47(2) .
C7 H7A 0.9700 .
C7 H7B 0.9700 .
C10 C11 1.355(16) .
C10 H10 0.9300 .
C11 H11 0.9300 .
C12 C13 1.486(14) .
C12 H12A 0.9700 .
C12 H12B 0.9700 .
C13 C14 1.406(12) .
C13 C18 1.417(13) .
C14 C15 1.349(15) .
C14 H14 0.9300 .
C15 C16 1.393(16) .
C15 H15 0.9300 .
C16 C17 1.373(15) .
C16 H16 0.9300 .
C17 C18 1.357(15) .
C17 H17 0.9300 .
C9 H9A 0.9600 .
C9 H9B 0.9600 .
C9 H9C 0.9600 .

loop_
_geom_torsion_atom_site_label_1
_geom_torsion_atom_site_label_2
_geom_torsion_atom_site_label_3
_geom_torsion_atom_site_label_4
_geom_torsion
_geom_torsion_site_symmetry_1
_geom_torsion_site_symmetry_4
O1 Cu1 N1 C6 -67(3) 3_667 .
N3 Cu1 N1 C6 150.9(9) . .
N2 Cu1 N1 C6 -6.6(8) . .
O1 Cu1 N1 C6 -104.3(8) . .
O1 Cu1 N1 C7 172(3) 3_667 .
N3 Cu1 N1 C7 29.4(8) . .
N2 Cu1 N1 C7 -128.1(8) . .
O1 Cu1 N1 C7 134.2(8) . .
O1 Cu1 N1 C12 56(3) 3_667 .
N3 Cu1 N1 C12 -86.5(7) . .
N2 Cu1 N1 C12 116.1(7) . .
O1 Cu1 N1 C12 18.4(7) . .
O1 Cu1 N3 C8 168.2(7) 3_667 .
N2 Cu1 N3 C8 42.0(12) . .
N1 Cu1 N3 C8 -15.9(8) . .
O1 Cu1 N3 C8 -106.8(8) . .
O1 Cu1 N3 C11 -12.9(11) 3_667 .
N2 Cu1 N3 C11 -139.0(10) . .
N1 Cu1 N3 C11 163.0(11) . .
O1 Cu1 N3 C11 72.1(11) . .
O1 Cu1 O1 C18 -150.2(9) 3_667 .
N3 Cu1 O1 C18 109.5(8) . .
N2 Cu1 O1 C18 -57.0(8) . .
N1 Cu1 O1 C18 25.8(8) . .
O1 Cu1 O1 Cu1 0.0 3_667 3_667
N3 Cu1 O1 Cu1 -100.4(4) . 3_667
N2 Cu1 O1 Cu1 93.2(3) . 3_667
N1 Cu1 O1 Cu1 175.9(4) . 3_667
O1 Cu1 N2 C1 0.9(5) 3_667 .
N3 Cu1 N2 C1 128.5(7) . .
N1 Cu1 N2 C1 -173.4(5) . .
O1 Cu1 N2 C1 -81.8(5) . .
O1 Cu1 N2 C5 172.5(4) 3_667 .
N3 Cu1 N2 C5 -59.9(8) . .
N1 Cu1 N2 C5 -1.8(4) . .
O1 Cu1 N2 C5 89.9(4) . .
C5 N2 C1 C2 0.0 . .
Cu1 N2 C1 C2 171.0(6) . .
N2 C1 C2 C3 0.0 . .
C1 C2 C3 C4 0.0 . .
C2 C3 C4 C5 0.0 . .
C3 C4 C5 C6 175.9(10) . .
C3 C4 C5 N2 0.0 . .
C1 N2 C5 C6 -175.7(10) . .
Cu1 N2 C5 C6 11.8(10) . .
C1 N2 C5 C4 0.0 . .
Cu1 N2 C5 C4 -172.5(5) . .
C4 C5 C6 N1 166.5(8) . .
N2 C5 C6 N1 -17.8(15) . .
C7 N1 C6 C5 130.8(11) . .
C12 N1 C6 C5 -107.5(11) . .
Cu1 N1 C6 C5 14.1(13) . .
C6 N1 C7 C8 -155.8(9) . .
C12 N1 C7 C8 80.7(10) . .
Cu1 N1 C7 C8 -36.0(11) . .
C11 N3 C8 C7 178.6(10) . .
Cu1 N3 C8 C7 -2.1(14) . .
C11 N3 C8 N4 -0.2(12) . .
Cu1 N3 C8 N4 179.1(7) . .
N1 C7 C8 N3 27.5(15) . .
N1 C7 C8 N4 -154.4(14) . .
C10 N4 C8 N3 0.3(14) . .
C9 N4 C8 N3 178.8(12) . .
C10 N4 C8 C7 -178.0(15) . .
C9 N4 C8 C7 0(2) . .
C9 N4 C10 C11 -178.5(16) . .
C8 N4 C10 C11 -0.3(14) . .
N4 C10 C11 N3 0.2(13) . .
C8 N3 C11 C10 0.0(14) . .
Cu1 N3 C11 C10 -179.0(8) . .
C6 N1 C12 C13 60.2(12) . .
C7 N1 C12 C13 -175.5(10) . .
Cu1 N1 C12 C13 -61.8(10) . .
N1 C12 C13 C14 -123.3(10) . .
N1 C12 C13 C18 68.2(13) . .
C18 C13 C14 C15 0.0(15) . .
C12 C13 C14 C15 -168.9(10) . .
C13 C14 C15 C16 0.7(16) . .
C14 C15 C16 C17 -0.6(16) . .
C15 C16 C17 C18 -0.2(18) . .
Cu1 O1 C18 C17 9.3(16) 3_667 .
Cu1 O1 C18 C17 149.2(9) . .
Cu1 O1 C18 C13 -171.4(7) 3_667 .
Cu1 O1 C18 C13 -31.5(12) . .
C16 C17 C18 O1 -179.7(10) . .
C16 C17 C18 C13 1.0(17) . .
C14 C13 C18 O1 179.7(9) . .
C12 C13 C18 O1 -11.7(14) . .
C14 C13 C18 C17 -0.9(14) . .
C12 C13 C18 C17 167.7(10) . .
